data_2223058
loop_
_publ_author_name
'Lu, Hong Bo'
'Li, Lin'
'Lv, Guo Qiang'
'Yang, Jia Xiang'

_publ_section_title
<i>catena</i>-Poly[[iodidocopper(I)]-\m-4,4',6,6'-tetramethyl-2,2'-(ethylenedithio)dipyrimidine-\k^2^<i>N</i>:<i>N</i>']
_journal_coeditor_code GK2225
_journal_issue 9
_journal_name_full 'Acta Crystallographica Section E'
_journal_page_first m1123
_journal_paper_doi 10.1107/S1600536809032437
_journal_volume 65
_journal_year 2009
_chemical_formula_iupac '[Cu I (C14 H18 N4 S2)]'
_chemical_formula_moiety 'C14 H18 Cu I N4 S2'
_chemical_formula_sum 'C14 H18 Cu I N4 S2'
_chemical_formula_weight 496.88
_chemical_name_systematic
;
<i>catena</i>-Poly[[iodidocopper(I)]-\m-4,4',6,6'-tetramethyl-2,2'-
(ethylenedithio)dipyrimidine-\k^2^<i>N</i>:<i>N</i>']
;
_space_group_IT_number 15
_symmetry_cell_setting monoclinic
_symmetry_space_group_name_Hall '-C 2yc'
_symmetry_space_group_name_H-M 'C 1 2/c 1'
_atom_sites_solution_hydrogens geom
_atom_sites_solution_primary direct
_atom_sites_solution_secondary difmap
_audit_creation_method SHELXL-97
_cell_angle_alpha 90.000(5)
_cell_angle_beta 111.655(5)
_cell_angle_gamma 90.000(5)
_cell_formula_units_Z 4
_cell_length_a 14.201(5)
_cell_length_b 8.064(5)
_cell_length_c 16.940(5)
_cell_measurement_reflns_used 4275
_cell_measurement_temperature 293(2)
_cell_measurement_theta_max 27.47
_cell_measurement_theta_min 2.96
_cell_volume 1803.0(14)
_computing_cell_refinement 'SAINT (Bruker, 2005)'
_computing_data_collection 'APEX2 (Bruker, 2005)'
_computing_data_reduction 'SAINT (Bruker, 2005)'
_computing_molecular_graphics 'SHELXTL (Sheldrick, 2008)'
_computing_publication_material 'WinGX (Farrugia, 1999)'
_computing_structure_refinement 'SHELXL97 (Sheldrick, 2008)'
_computing_structure_solution 'SIR97 (Altomare <i>et al.</i>,  1999)'
_diffrn_ambient_temperature 295(2)
_diffrn_detector_area_resol_mean 0
_diffrn_measured_fraction_theta_full 0.999
_diffrn_measured_fraction_theta_max 0.999
_diffrn_measurement_device_type 'Bruker APEXII CCD area-detector'
_diffrn_measurement_method '\f and \w'
_diffrn_radiation_monochromator graphite
_diffrn_radiation_source 'sealed tube'
_diffrn_radiation_type MoK\a
_diffrn_radiation_wavelength 0.71069
_diffrn_reflns_av_R_equivalents 0.0121
_diffrn_reflns_av_sigmaI/netI 0.0139
_diffrn_reflns_limit_h_max 14
_diffrn_reflns_limit_h_min -18
_diffrn_reflns_limit_k_max 9
_diffrn_reflns_limit_k_min -10
_diffrn_reflns_limit_l_max 21
_diffrn_reflns_limit_l_min -21
_diffrn_reflns_number 5585
_diffrn_reflns_theta_full 27.48
_diffrn_reflns_theta_max 27.48
_diffrn_reflns_theta_min 2.96
_diffrn_standards_decay_% 0
_diffrn_standards_interval_count 0
_diffrn_standards_number 0
_exptl_absorpt_coefficient_mu 3.156
_exptl_absorpt_correction_T_max 0.515
_exptl_absorpt_correction_T_min 0.419
_exptl_absorpt_correction_type multi-scan
_exptl_absorpt_process_details '(SADABS; Sheldrick, 1996)'
_exptl_crystal_colour yellow
_exptl_crystal_density_diffrn 1.830
_exptl_crystal_density_method 'not measured'
_exptl_crystal_description prism
_exptl_crystal_F_000 976
_exptl_crystal_size_max 0.33
_exptl_crystal_size_mid 0.24
_exptl_crystal_size_min 0.21
_refine_diff_density_max 0.510
_refine_diff_density_min -0.371
_refine_ls_extinction_method none
_refine_ls_goodness_of_fit_ref 1.092
_refine_ls_hydrogen_treatment constr
_refine_ls_matrix_type full
_refine_ls_number_parameters 103
_refine_ls_number_reflns 2070
_refine_ls_number_restraints 0
_refine_ls_restrained_S_all 1.092
_refine_ls_R_factor_all 0.0210
_refine_ls_R_factor_gt 0.0193
_refine_ls_shift/su_max 0.001
_refine_ls_shift/su_mean 0.000
_refine_ls_structure_factor_coef Fsqd
_refine_ls_weighting_details 'calc w=1/[\s^2^(Fo^2^)+(0.0273P)^2^+1.5073P] where P=(Fo^2^+2Fc^2^)/3'
_refine_ls_weighting_scheme calc
_refine_ls_wR_factor_gt 0.0519
_refine_ls_wR_factor_ref 0.0529
_reflns_number_gt 1942
_reflns_number_total 2070
_reflns_threshold_expression I>2\s(I)
_cod_data_source_file gk2225.cif
_cod_data_source_block I
_cod_original_sg_symbol_H-M 'C 2/c'
_cod_database_code 2223058
_cod_database_fobs_code 2223058

loop_
_symmetry_equiv_pos_as_xyz
'x, y, z'
'-x, y, -z+1/2'
'x+1/2, y+1/2, z'
'-x+1/2, y+1/2, -z+1/2'
'-x, -y, -z'
'x, -y, z-1/2'
'-x+1/2, -y+1/2, -z'
'x+1/2, -y+1/2, z-1/2'

loop_
_atom_site_type_symbol
_atom_site_label
_atom_site_fract_x
_atom_site_fract_y
_atom_site_fract_z
_atom_site_U_iso_or_equiv
_atom_site_adp_type
_atom_site_calc_flag
_atom_site_refinement_flags
_atom_site_occupancy
_atom_site_disorder_assembly
_atom_site_disorder_group
I I1 0.5000 -0.19054(3) 0.2500 0.04737(8) Uani d S 1 . .
Cu Cu1 0.5000 0.12185(4) 0.2500 0.03416(9) Uani d S 1 . .
S S1 0.52076(4) 0.34963(8) 0.11434(3) 0.04371(14) Uani d . 1 . .
N N1 0.32885(12) 0.4555(2) 0.05807(11) 0.0342(3) Uani d . 1 . .
N N2 0.38109(11) 0.2506(2) 0.16787(9) 0.0290(3) Uani d . 1 . .
C C5 0.21161(14) 0.3484(3) 0.11508(12) 0.0344(4) Uani d . 1 . .
H H5 0.1466 0.3468 0.1161 0.041 Uiso calc R 1 . .
C C3 0.23460(14) 0.4530(2) 0.06006(12) 0.0340(4) Uani d . 1 . .
C C6 0.28616(14) 0.2463(3) 0.16853(11) 0.0317(4) Uani d . 1 . .
C C1 0.52381(15) 0.5214(3) 0.04659(12) 0.0366(4) Uani d . 1 . .
H H1A 0.4881 0.6149 0.0584 0.044 Uiso calc R 1 . .
H H1B 0.5936 0.5545 0.0597 0.044 Uiso calc R 1 . .
C C2 0.39619(13) 0.3559(2) 0.11190(11) 0.0298(3) Uani d . 1 . .
C C4 0.15807(18) 0.5669(3) 0.00052(16) 0.0505(5) Uani d . 1 . .
H H4A 0.1729 0.6791 0.0202 0.076 Uiso calc R 1 . .
H H4B 0.0916 0.5374 -0.0017 0.076 Uiso calc R 1 . .
H H4C 0.1605 0.5575 -0.0552 0.076 Uiso calc R 1 . .
C C7 0.26594(15) 0.1282(3) 0.22824(14) 0.0437(5) Uani d . 1 . .
H H7A 0.2754 0.0165 0.2128 0.066 Uiso calc R 1 . .
H H7B 0.1975 0.1419 0.2252 0.066 Uiso calc R 1 . .
H H7C 0.3119 0.1500 0.2851 0.066 Uiso calc R 1 . .

loop_
_atom_site_aniso_label
_atom_site_aniso_U_11
_atom_site_aniso_U_22
_atom_site_aniso_U_33
_atom_site_aniso_U_12
_atom_site_aniso_U_13
_atom_site_aniso_U_23
I1 0.04987(13) 0.03860(12) 0.05587(13) 0.000 0.02211(9) 0.000
Cu1 0.03150(16) 0.0412(2) 0.03022(16) 0.000 0.01191(12) 0.000
S1 0.0306(2) 0.0610(3) 0.0444(3) 0.0086(2) 0.0194(2) 0.0221(2)
N1 0.0331(8) 0.0374(9) 0.0338(8) 0.0040(6) 0.0144(6) 0.0047(6)
N2 0.0270(7) 0.0335(7) 0.0272(7) -0.0021(6) 0.0107(5) 0.0004(6)
C5 0.0261(8) 0.0388(10) 0.0398(10) -0.0015(7) 0.0138(7) -0.0044(8)
C3 0.0315(9) 0.0344(10) 0.0346(9) 0.0022(7) 0.0106(7) -0.0033(7)
C6 0.0305(8) 0.0352(9) 0.0308(8) -0.0052(7) 0.0130(7) -0.0036(7)
C1 0.0331(9) 0.0444(11) 0.0337(10) -0.0086(8) 0.0141(8) 0.0027(8)
C2 0.0292(8) 0.0343(9) 0.0283(8) -0.0006(7) 0.0133(7) -0.0001(7)
C4 0.0399(11) 0.0518(13) 0.0563(13) 0.0140(10) 0.0136(10) 0.0122(11)
C7 0.0338(10) 0.0531(13) 0.0470(11) -0.0064(9) 0.0183(8) 0.0099(10)

loop_
_atom_type_symbol
_atom_type_description
_atom_type_scat_dispersion_real
_atom_type_scat_dispersion_imag
_atom_type_scat_source
C C 0.0033 0.0016 'International Tables Vol C Tables 4.2.6.8 and 6.1.1.4'
H H 0.0000 0.0000 'International Tables Vol C Tables 4.2.6.8 and 6.1.1.4'
N N 0.0061 0.0033 'International Tables Vol C Tables 4.2.6.8 and 6.1.1.4'
S S 0.1246 0.1234 'International Tables Vol C Tables 4.2.6.8 and 6.1.1.4'
Cu Cu 0.3201 1.2651 'International Tables Vol C Tables 4.2.6.8 and 6.1.1.4'
I I -0.4742 1.8119 'International Tables Vol C Tables 4.2.6.8 and 6.1.1.4'

loop_
_geom_angle_atom_site_label_1
_geom_angle_atom_site_label_2
_geom_angle_atom_site_label_3
_geom_angle_site_symmetry_1
_geom_angle_site_symmetry_3
_geom_angle
_geom_angle_publ_flag
N2 Cu1 N2 2_655 . 118.55(10) yes
N2 Cu1 I1 2_655 . 120.72(5) yes
N2 Cu1 I1 . . 120.72(5) ?
C2 S1 C1 . . 102.87(9) ?
C2 N1 C3 . . 116.41(16) ?
C2 N2 C6 . . 116.10(16) ?
C2 N2 Cu1 . . 119.73(12) ?
C6 N2 Cu1 . . 124.04(13) ?
C3 C5 C6 . . 119.38(17) ?
C3 C5 H5 . . 120.3 ?
C6 C5 H5 . . 120.3 ?
N1 C3 C5 . . 120.57(17) ?
N1 C3 C4 . . 117.01(18) ?
C5 C3 C4 . . 122.42(18) ?
N2 C6 C5 . . 120.24(17) ?
N2 C6 C7 . . 117.63(17) ?
C5 C6 C7 . . 122.13(17) ?
C1 C1 S1 5_665 . 112.45(19) ?
C1 C1 H1A 5_665 . 109.1 ?
S1 C1 H1A . . 109.1 ?
C1 C1 H1B 5_665 . 109.1 ?
S1 C1 H1B . . 109.1 ?
H1A C1 H1B . . 107.8 ?
N1 C2 N2 . . 127.28(16) ?
N1 C2 S1 . . 120.02(13) ?
N2 C2 S1 . . 112.69(13) ?
C3 C4 H4A . . 109.5 ?
C3 C4 H4B . . 109.5 ?
H4A C4 H4B . . 109.5 ?
C3 C4 H4C . . 109.5 ?
H4A C4 H4C . . 109.5 ?
H4B C4 H4C . . 109.5 ?
C6 C7 H7A . . 109.5 ?
C6 C7 H7B . . 109.5 ?
H7A C7 H7B . . 109.5 ?
C6 C7 H7C . . 109.5 ?
H7A C7 H7C . . 109.5 ?
H7B C7 H7C . . 109.5 ?

loop_
_geom_bond_atom_site_label_1
_geom_bond_atom_site_label_2
_geom_bond_site_symmetry_2
_geom_bond_distance
_geom_bond_publ_flag
I1 Cu1 . 2.5191(16) yes
Cu1 N2 2_655 2.0327(16) ?
Cu1 N2 . 2.0327(16) yes
S1 C2 . 1.7550(19) ?
S1 C1 . 1.809(2) ?
N1 C2 . 1.322(2) ?
N1 C3 . 1.351(2) ?
N2 C2 . 1.348(2) ?
N2 C6 . 1.353(2) ?
C5 C3 . 1.382(3) ?
C5 C6 . 1.383(3) ?
C5 H5 . 0.9300 ?
C3 C4 . 1.495(3) ?
C6 C7 . 1.492(3) ?
C1 C1 5_665 1.510(4) ?
C1 H1A . 0.9700 ?
C1 H1B . 0.9700 ?
C4 H4A . 0.9600 ?
C4 H4B . 0.9600 ?
C4 H4C . 0.9600 ?
C7 H7A . 0.9600 ?
C7 H7B . 0.9600 ?
C7 H7C . 0.9600 ?

loop_
_geom_torsion_atom_site_label_1
_geom_torsion_atom_site_label_2
_geom_torsion_atom_site_label_3
_geom_torsion_atom_site_label_4
_geom_torsion_site_symmetry_1
_geom_torsion_site_symmetry_2
_geom_torsion_site_symmetry_3
_geom_torsion_site_symmetry_4
_geom_torsion
_geom_torsion_publ_flag
N2 Cu1 N2 C2 2_655 . . . 59.68(13) ?
I1 Cu1 N2 C2 . . . . -120.32(13) ?
N2 Cu1 N2 C6 2_655 . . . -115.97(16) ?
I1 Cu1 N2 C6 . . . . 64.03(16) ?
C2 N1 C3 C5 . . . . -1.1(3) ?
C2 N1 C3 C4 . . . . 179.03(19) ?
C6 C5 C3 N1 . . . . 0.2(3) ?
C6 C5 C3 C4 . . . . -179.9(2) ?
C2 N2 C6 C5 . . . . -1.3(3) ?
Cu1 N2 C6 C5 . . . . 174.53(14) ?
C2 N2 C6 C7 . . . . 178.58(18) ?
Cu1 N2 C6 C7 . . . . -5.6(2) ?
C3 C5 C6 N2 . . . . 1.1(3) ?
C3 C5 C6 C7 . . . . -178.78(19) ?
C2 S1 C1 C1 . . . 5_665 -79.7(2) ?
C3 N1 C2 N2 . . . . 0.9(3) ?
C3 N1 C2 S1 . . . . 179.92(14) ?
C6 N2 C2 N1 . . . . 0.3(3) ?
Cu1 N2 C2 N1 . . . . -175.69(15) ?
C6 N2 C2 S1 . . . . -178.79(13) ?
Cu1 N2 C2 S1 . . . . 5.22(18) ?
C1 S1 C2 N1 . . . . 9.16(18) ?
C1 S1 C2 N2 . . . . -171.68(14) ?
